data_4085409
loop_
_publ_author_name
'Mougel, Victor'
'Pucino, Margherita'
'Cop\'eret, Christophe'

_publ_section_title
;
 Strongly \s Donating Thiophenoxide in Silica-Supported Tungsten Oxo
 Catalysts for Improved 1-Alkene Metathesis Efficiency
;
_journal_issue 3
_journal_name_full Organometallics
_journal_page_first 551
_journal_paper_doi 10.1021/om5013105
_journal_volume 34
_journal_year 2015
_chemical_formula_moiety 'C61 H71 O P S2 W'
_chemical_formula_sum 'C61 H71 O P S2 W'
_chemical_formula_weight 1099.11
_chemical_name_systematic
;
 ?
;
_space_group_crystal_system monoclinic
_space_group_IT_number 14
_space_group_name_Hall '-P 2yn'
_space_group_name_H-M_alt 'P 1 21/n 1'
_symmetry_space_group_name_Hall '-P 2yn'
_symmetry_space_group_name_H-M 'P 1 21/n 1'
_atom_sites_solution_hydrogens geom
_atom_sites_solution_primary direct
_audit_creation_date 2014-12-05
_audit_creation_method
;
Olex2 1.2
(compiled 2014.09.19 svn.r3010 for OlexSys, GUI svn.r4874)
;
_cell_angle_alpha 90
_cell_angle_beta 91.520(5)
_cell_angle_gamma 90
_cell_formula_units_Z 4
_cell_length_a 12.0112(5)
_cell_length_b 22.0746(13)
_cell_length_c 20.3751(14)
_cell_measurement_reflns_used 3661
_cell_measurement_temperature 101(1)
_cell_measurement_theta_max 23.4420
_cell_measurement_theta_min 3.1570
_cell_volume 5400.4(5)
_computing_cell_refinement
;
CrysAlisPro, Agilent Technologies,
Version 1.171.36.28 (release 01-02-2013 CrysAlis171 .NET)
(compiled Feb  1 2013,16:14:44)
;
_computing_data_collection
;
CrysAlisPro, Agilent Technologies,
Version 1.171.36.28 (release 01-02-2013 CrysAlis171 .NET)
(compiled Feb  1 2013,16:14:44)
;
_computing_data_reduction
;
CrysAlisPro, Agilent Technologies,
Version 1.171.36.28 (release 01-02-2013 CrysAlis171 .NET)
(compiled Feb  1 2013,16:14:44)
;
_computing_molecular_graphics 'Olex2 (Dolomanov et al., 2009)'
_computing_publication_material 'Olex2 (Dolomanov et al., 2009)'
_computing_structure_refinement 'ShelXL (Sheldrick, 2008)'
_computing_structure_solution 'ShelXS (Sheldrick, 2008)'
_diffrn_ambient_temperature 100(1)
_diffrn_detector_area_resol_mean 16.0839
_diffrn_measured_fraction_theta_full 0.935
_diffrn_measured_fraction_theta_max 0.993
_diffrn_measurement_details
;
  1 omega  -48.00   52.00   1.0000   60.0000
omega____ theta____ kappa____ phi______ frames
    -      -17.8240   77.0000   60.0000 100

  2 omega  -12.00   87.00   1.0000   60.0000
omega____ theta____ kappa____ phi______ frames
    -       18.2927   77.0000 -180.0000 99

  3 omega  -54.00  -29.00   1.0000   60.0000
omega____ theta____ kappa____ phi______ frames
    -       18.2927  -38.0000 -150.0000 25
;
_diffrn_measurement_device_type 'Xcalibur, Sapphire3'
_diffrn_measurement_method '\w scans'
_diffrn_orient_matrix_UB_11 -0.0477069000
_diffrn_orient_matrix_UB_12 -0.0130841000
_diffrn_orient_matrix_UB_13 0.0140789000
_diffrn_orient_matrix_UB_21 -0.0266188000
_diffrn_orient_matrix_UB_22 -0.0012396000
_diffrn_orient_matrix_UB_23 -0.0314720000
_diffrn_orient_matrix_UB_31 0.0225193000
_diffrn_orient_matrix_UB_32 -0.0293120000
_diffrn_orient_matrix_UB_33 -0.0049025000
_diffrn_radiation_monochromator graphite
_diffrn_radiation_type MoK\a
_diffrn_radiation_wavelength 0.71073
_diffrn_reflns_av_R_equivalents 0.0782
_diffrn_reflns_av_unetI/netI 0.1361
_diffrn_reflns_Laue_measured_fraction_full 0.935
_diffrn_reflns_Laue_measured_fraction_max 0.993
_diffrn_reflns_limit_h_max 14
_diffrn_reflns_limit_h_min -14
_diffrn_reflns_limit_k_max 25
_diffrn_reflns_limit_k_min -25
_diffrn_reflns_limit_l_max 23
_diffrn_reflns_limit_l_min -23
_diffrn_reflns_number 20667
_diffrn_reflns_point_group_measured_fraction_full 0.935
_diffrn_reflns_point_group_measured_fraction_max 0.993
_diffrn_reflns_theta_full 25.242
_diffrn_reflns_theta_max 24.713
_diffrn_reflns_theta_min 2.943
_diffrn_source 'Enhance (Mo) X-ray Source'
_exptl_absorpt_coefficient_mu 2.285
_exptl_absorpt_correction_T_max 1.00000
_exptl_absorpt_correction_T_min 0.96704
_exptl_absorpt_correction_type multi-scan
_exptl_absorpt_process_details
;
CrysAlisPro, Agilent Technologies,
Version 1.171.36.28 (release 01-02-2013 CrysAlis171 .NET)
(compiled Feb  1 2013,16:14:44)
Empirical absorption correction using spherical harmonics,
 implemented in SCALE3 ABSPACK scaling algorithm.
;
_exptl_crystal_colour 'clear light yellow'
_exptl_crystal_colour_lustre clear
_exptl_crystal_colour_modifier light
_exptl_crystal_colour_primary yellow
_exptl_crystal_density_diffrn 1.352
_exptl_crystal_description plate
_exptl_crystal_F_000 2264
_exptl_crystal_size_max 0.22
_exptl_crystal_size_mid 0.21
_exptl_crystal_size_min 0.07
_refine_diff_density_max 3.932
_refine_diff_density_min -1.215
_refine_diff_density_rms 0.170
_refine_ls_extinction_method none
_refine_ls_goodness_of_fit_ref 1.118
_refine_ls_hydrogen_treatment constr
_refine_ls_matrix_type full
_refine_ls_number_parameters 600
_refine_ls_number_reflns 9143
_refine_ls_number_restraints 48
_refine_ls_restrained_S_all 1.116
_refine_ls_R_factor_all 0.1311
_refine_ls_R_factor_gt 0.0860
_refine_ls_shift/su_max 0.001
_refine_ls_shift/su_mean 0.000
_refine_ls_structure_factor_coef Fsqd
_refine_ls_weighting_details
;
 w=1/[\s^2^(Fo^2^)+(0.0434P)^2^+26.4621P]
 where P=(Fo^2^+2Fc^2^)/3
;
_refine_ls_weighting_scheme calc
_refine_ls_wR_factor_gt 0.1459
_refine_ls_wR_factor_ref 0.1615
_reflns_Friedel_coverage 0.000
_reflns_number_gt 6437
_reflns_number_total 9143
_reflns_threshold_expression 'I > 2\s(I)'
_cod_data_source_file om5013105_si_002.cif
_cod_data_source_block 1
_cod_depositor_comments 'Adding full bibliography for 4085409--4085410.cif.'
_cod_database_code 4085409
_shelxl_version_number 2012-9
_chemical_oxdiff_formula 'C61 H71 O P S2 W'
_shelx_space_group_comment
;
The symmetry employed for this shelxl refinement is uniquely defined
by the following loop, which should always be used as a source of
symmetry information in preference to the above space-group names.
They are only intended as comments.
;
_reflns_odcompleteness_completeness 98.93
_reflns_odcompleteness_iscentric 1
_reflns_odcompleteness_theta 26.32
_olex2_refinement_description
;
1. Fixed Uiso
 At 1.2 times of:
  All C(H) groups
 At 1.5 times of:
  All C(H,H,H) groups
2. Uiso/Uaniso restraints
C59 \\sim C58 \\sim C60: within 1.7A with sigma of 0.02 and
sigma for terminal atoms of 0.04
C25 \\sim C23 \\sim C22: within 1.7A with sigma of 0.02 and sigma for terminal
atoms of 0.04
C42 \\sim C40 \\sim C39: within 1.7A with sigma of 0.02 and sigma for terminal
atoms of 0.04
3.a Aromatic/amide H refined with riding coordinates:
 C53(H53), C1(H1), C18(H18), C44(H44), C50(H50), C39(H39), C25(H25), C11(H11),
 C14(H14), C19(H19), C20(H20), C43(H43), C28(H28), C36(H36), C59(H59), C45(H45),
  C61(H61), C63(H63), C60(H60), C62(H62)
3.b Idealised Me refined as rotating group:
 C5(H5A,H5B,H5C), C35(H35A,H35B,H35C), C16(H16A,H16B,H16C), C3(H3A,H3B,H3C),
 C24(H24A,H24B,H24C), C4(H4A,H4B,H4C), C30(H30A,H30B,H30C), C27(H27A,H27B,H27C),
  C13(H13A,H13B,H13C), C41(H41A,H41B,H41C), C38(H38A,H38B,H38C), C52(H52A,H52B,
 H52C), C10(H10A,H10B,H10C), C49(H49A,H49B,H49C), C57(H57A,H57B,H57C), C56(H56A,
 H56B,H56C), C55(H55A,H55B,H55C)
;

loop_
_space_group_symop_operation_xyz
'x, y, z'
'-x+1/2, y+1/2, -z+1/2'
'-x, -y, -z'
'x-1/2, -y-1/2, z-1/2'

loop_
_atom_site_label
_atom_site_type_symbol
_atom_site_fract_x
_atom_site_fract_y
_atom_site_fract_z
_atom_site_U_iso_or_equiv
_atom_site_adp_type
_atom_site_occupancy
_atom_site_site_symmetry_order
_atom_site_calc_flag
_atom_site_refinement_flags_posn
W1 W 0.03988(3) 0.10389(2) 0.71171(2) 0.01844(15) Uani 1 1 d .
S2 S 0.11717(19) 0.10023(13) 0.82416(13) 0.0195(6) Uani 1 1 d .
P1 P -0.1155(2) 0.14495(13) 0.78451(15) 0.0225(7) Uani 1 1 d .
S1 S 0.2011(2) 0.07511(13) 0.65301(13) 0.0190(6) Uani 1 1 d .
O1 O -0.0183(6) 0.1583(4) 0.6618(4) 0.032(2) Uani 1 1 d .
C21 C 0.4198(7) 0.0975(5) 0.6373(5) 0.018(2) Uani 1 1 d .
C53 C 0.4087(9) 0.2444(5) 0.8980(6) 0.025(3) Uani 1 1 d .
H53 H 0.4606 0.2699 0.8792 0.030 Uiso 1 1 calc R
C42 C 0.1308(7) -0.0481(5) 0.8163(5) 0.016(2) Uani 1 1 d .
C48 C 0.2572(8) 0.1687(5) 0.9536(5) 0.022(3) Uani 1 1 d .
C1 C -0.0330(8) 0.0316(5) 0.6849(6) 0.023(3) Uani 1 1 d .
H1 H -0.0192 0.0015 0.7159 0.027 Uiso 1 1 calc R
C5 C -0.1424(9) 0.0573(5) 0.5831(6) 0.031(3) Uani 1 1 d .
H5A H -0.1820 0.0878 0.6067 0.047 Uiso 1 1 calc GR
H5B H -0.1903 0.0406 0.5492 0.047 Uiso 1 1 calc GR
H5C H -0.0782 0.0751 0.5636 0.047 Uiso 1 1 calc GR
C37 C -0.0387(8) -0.1275(5) 0.7786(6) 0.024(3) Uani 1 1 d .
C35 C 0.0258(8) -0.0211(5) 0.9192(5) 0.026(3) Uani 1 1 d .
H35A H 0.0956 -0.0224 0.9432 0.039 Uiso 1 1 calc GR
H35B H -0.0308 -0.0400 0.9445 0.039 Uiso 1 1 calc GR
H35C H 0.0057 0.0203 0.9106 0.039 Uiso 1 1 calc GR
C18 C 0.4085(8) 0.2233(5) 0.6429(5) 0.026(3) Uani 1 1 d .
H18 H 0.4054 0.2654 0.6443 0.032 Uiso 1 1 calc R
C54 C 0.4006(7) 0.1845(5) 0.8758(5) 0.017(2) Uani 1 1 d .
C46 C 0.3197(8) 0.0811(5) 0.8853(5) 0.019(3) Uani 1 1 d .
C44 C 0.4092(8) -0.0176(5) 0.8991(5) 0.024(3) Uani 1 1 d .
H44 H 0.4691 -0.0409 0.9141 0.029 Uiso 1 1 calc R
C34 C 0.0367(8) -0.0543(5) 0.8551(5) 0.019(2) Uani 1 1 d .
C40 C 0.1413(8) -0.0831(4) 0.7608(5) 0.017(2) Uani 1 1 d .
C50 C 0.2663(9) 0.2284(5) 0.9732(5) 0.021(3) Uani 1 1 d .
H50 H 0.2191 0.2426 1.0052 0.025 Uiso 1 1 calc R
C32 C 0.2284(8) -0.0114(5) 0.8433(5) 0.018(3) Uani 1 1 d .
C29 C 0.3960(8) 0.0075(5) 0.5651(5) 0.022(3) Uani 1 1 d .
C39 C 0.0559(8) -0.1221(5) 0.7416(5) 0.021(2) Uani 1 1 d .
H39 H 0.0622 -0.1448 0.7035 0.025 Uiso 1 1 calc R
C6 C 0.3168(8) 0.1253(5) 0.6487(5) 0.022(3) Uani 1 1 d .
C31 C 0.2312(7) 0.0525(5) 0.8503(5) 0.015(2) Uani 1 1 d .
C23 C 0.4807(8) -0.0080(5) 0.6722(5) 0.022(2) Uani 1 1 d .
C17 C 0.2034(8) 0.2263(5) 0.6449(6) 0.0199(15) Uani 1 1 d .
C47 C 0.3249(7) 0.1467(5) 0.9032(5) 0.016(2) Uani 1 1 d .
C25 C 0.4954(8) -0.0684(5) 0.6556(5) 0.023(2) Uani 1 1 d .
H25 H 0.5312 -0.0937 0.6860 0.028 Uiso 1 1 calc R
C11 C 0.0545(8) 0.2712(5) 0.5804(6) 0.024(3) Uani 1 1 d .
H11 H 0.0168 0.2758 0.5402 0.029 Uiso 1 1 calc R
C16 C 0.2306(8) 0.2541(5) 0.7647(5) 0.019(2) Uani 1 1 d .
H16A H 0.2384 0.2119 0.7755 0.029 Uiso 1 1 calc GR
H16B H 0.1892 0.2741 0.7980 0.029 Uiso 1 1 calc GR
H16C H 0.3031 0.2722 0.7622 0.029 Uiso 1 1 calc GR
C14 C 0.0777(8) 0.2973(5) 0.6922(6) 0.0199(15) Uani 1 1 d .
H14 H 0.0547 0.3192 0.7284 0.024 Uiso 1 1 calc R
C15 C 0.1704(8) 0.2603(5) 0.7001(5) 0.0199(15) Uani 1 1 d .
C3 C -0.0348(10) -0.0393(5) 0.5926(6) 0.038(3) Uani 1 1 d .
H3A H 0.0280 -0.0191 0.5744 0.057 Uiso 1 1 calc GR
H3B H -0.0795 -0.0570 0.5579 0.057 Uiso 1 1 calc GR
H3C H -0.0092 -0.0705 0.6221 0.057 Uiso 1 1 calc GR
C19 C 0.5104(8) 0.1945(5) 0.6356(5) 0.023(3) Uani 1 1 d .
H19 H 0.5754 0.2173 0.6336 0.027 Uiso 1 1 calc R
C20 C 0.5149(8) 0.1321(5) 0.6313(5) 0.023(3) Uani 1 1 d .
H20 H 0.5827 0.1131 0.6242 0.027 Uiso 1 1 calc R
C9 C 0.1451(8) 0.2326(5) 0.5842(5) 0.021(3) Uani 1 1 d .
C24 C 0.5152(9) 0.0149(5) 0.7383(6) 0.031(3) Uani 1 1 d .
H24A H 0.4503 0.0252 0.7624 0.046 Uiso 1 1 calc GR
H24B H 0.5610 0.0502 0.7336 0.046 Uiso 1 1 calc GR
H24C H 0.5567 -0.0159 0.7615 0.046 Uiso 1 1 calc GR
C43 C 0.3190(8) -0.0447(5) 0.8672(5) 0.024(3) Uani 1 1 d .
H43 H 0.3191 -0.0865 0.8615 0.029 Uiso 1 1 calc R
C7 C 0.3103(8) 0.1894(5) 0.6481(5) 0.021(3) Uani 1 1 d .
C28 C 0.4089(8) -0.0550(5) 0.5515(5) 0.022(3) Uani 1 1 d .
H28 H 0.3825 -0.0707 0.5117 0.026 Uiso 1 1 calc R
C26 C 0.4602(8) -0.0930(5) 0.5968(6) 0.024(3) Uani 1 1 d .
C12 C 0.0176(8) 0.3035(5) 0.6343(6) 0.023(3) Uani 1 1 d .
C4 C -0.2071(9) -0.0261(5) 0.6596(6) 0.033(3) Uani 1 1 d .
H4A H -0.1815 -0.0570 0.6895 0.049 Uiso 1 1 calc GR
H4B H -0.2510 -0.0442 0.6248 0.049 Uiso 1 1 calc GR
H4C H -0.2518 0.0026 0.6827 0.049 Uiso 1 1 calc GR
C2 C -0.1052(8) 0.0070(5) 0.6303(5) 0.024(3) Uani 1 1 d .
C30 C 0.3419(8) 0.0481(5) 0.5112(5) 0.027(3) Uani 1 1 d .
H30A H 0.3536 0.0304 0.4689 0.040 Uiso 1 1 calc GR
H30B H 0.3751 0.0876 0.5129 0.040 Uiso 1 1 calc GR
H30C H 0.2634 0.0514 0.5182 0.040 Uiso 1 1 calc GR
C36 C -0.0474(8) -0.0935(5) 0.8340(5) 0.022(3) Uani 1 1 d .
H36 H -0.1114 -0.0966 0.8584 0.026 Uiso 1 1 calc R
C27 C 0.4761(10) -0.1587(5) 0.5807(7) 0.042(4) Uani 1 1 d .
H27A H 0.5473 -0.1720 0.5977 0.063 Uiso 1 1 calc GR
H27B H 0.4729 -0.1641 0.5339 0.063 Uiso 1 1 calc GR
H27C H 0.4183 -0.1822 0.6001 0.063 Uiso 1 1 calc GR
C13 C -0.0825(8) 0.3430(5) 0.6281(6) 0.035(3) Uani 1 1 d .
H13A H -0.0901 0.3577 0.5839 0.053 Uiso 1 1 calc GR
H13B H -0.0745 0.3767 0.6577 0.053 Uiso 1 1 calc GR
H13C H -0.1476 0.3202 0.6388 0.053 Uiso 1 1 calc GR
C51 C 0.3420(9) 0.2674(5) 0.9474(6) 0.030(3) Uani 1 1 d .
C41 C 0.2437(8) -0.0790(5) 0.7181(6) 0.026(3) Uani 1 1 d .
H41A H 0.2623 -0.0372 0.7113 0.039 Uiso 1 1 calc GR
H41B H 0.2280 -0.0980 0.6765 0.039 Uiso 1 1 calc GR
H41C H 0.3053 -0.0992 0.7397 0.039 Uiso 1 1 calc GR
C59 C -0.2161(8) 0.0445(5) 0.8376(6) 0.028(2) Uani 1 1 d .
H59 H -0.2057 0.0274 0.7964 0.034 Uiso 1 1 calc R
C45 C 0.4093(8) 0.0449(5) 0.9086(5) 0.021(3) Uani 1 1 d .
H45 H 0.4692 0.0631 0.9307 0.025 Uiso 1 1 calc R
C61 C -0.2834(9) 0.0369(7) 0.9459(7) 0.043(4) Uani 1 1 d .
H61 H -0.3213 0.0154 0.9776 0.051 Uiso 1 1 calc R
C63 C -0.1884(9) 0.1251(6) 0.9138(6) 0.034(3) Uani 1 1 d .
H63 H -0.1584 0.1629 0.9239 0.041 Uiso 1 1 calc R
C38 C -0.1310(8) -0.1713(5) 0.7564(6) 0.031(3) Uani 1 1 d .
H38A H -0.1578 -0.1604 0.7133 0.047 Uiso 1 1 calc GR
H38B H -0.1911 -0.1693 0.7865 0.047 Uiso 1 1 calc GR
H38C H -0.1020 -0.2118 0.7557 0.047 Uiso 1 1 calc GR
C52 C 0.3516(10) 0.3312(5) 0.9694(7) 0.042(4) Uani 1 1 d .
H52A H 0.4191 0.3363 0.9951 0.063 Uiso 1 1 calc GR
H52B H 0.2890 0.3414 0.9955 0.063 Uiso 1 1 calc GR
H52C H 0.3531 0.3574 0.9318 0.063 Uiso 1 1 calc GR
C60 C -0.2705(9) 0.0115(6) 0.8854(6) 0.034(3) Uani 1 1 d .
H60 H -0.2976 -0.0272 0.8763 0.041 Uiso 1 1 calc R
C62 C -0.2424(10) 0.0933(6) 0.9612(6) 0.041(3) Uani 1 1 d .
H62 H -0.2509 0.1096 1.0029 0.049 Uiso 1 1 calc R
C22 C 0.4306(8) 0.0304(5) 0.6251(5) 0.023(2) Uani 1 1 d .
C10 C 0.1814(9) 0.1977(6) 0.5244(6) 0.039(3) Uani 1 1 d .
H10A H 0.2588 0.2055 0.5172 0.058 Uiso 1 1 calc GR
H10B H 0.1380 0.2105 0.4866 0.058 Uiso 1 1 calc GR
H10C H 0.1705 0.1552 0.5314 0.058 Uiso 1 1 calc GR
C49 C 0.1742(8) 0.1276(5) 0.9876(5) 0.025(3) Uani 1 1 d .
H49A H 0.1512 0.1464 1.0275 0.037 Uiso 1 1 calc GR
H49B H 0.2089 0.0894 0.9975 0.037 Uiso 1 1 calc GR
H49C H 0.1104 0.1212 0.9591 0.037 Uiso 1 1 calc GR
C58 C -0.1776(7) 0.1018(6) 0.8505(5) 0.024(2) Uani 1 1 d .
C57 C -0.0775(10) 0.2167(5) 0.8203(6) 0.036(3) Uani 1 1 d .
H57A H -0.0237 0.2105 0.8553 0.054 Uiso 1 1 calc GR
H57B H -0.1425 0.2358 0.8373 0.054 Uiso 1 1 calc GR
H57C H -0.0461 0.2422 0.7874 0.054 Uiso 1 1 calc GR
C56 C -0.2357(8) 0.1630(6) 0.7329(6) 0.037(3) Uani 1 1 d .
H56A H -0.2127 0.1864 0.6958 0.055 Uiso 1 1 calc GR
H56B H -0.2878 0.1861 0.7576 0.055 Uiso 1 1 calc GR
H56C H -0.2704 0.1262 0.7177 0.055 Uiso 1 1 calc GR
C55 C 0.4759(9) 0.1632(5) 0.8227(5) 0.025(3) Uani 1 1 d .
H55A H 0.5193 0.1967 0.8075 0.038 Uiso 1 1 calc GR
H55B H 0.4318 0.1471 0.7868 0.038 Uiso 1 1 calc GR
H55C H 0.5248 0.1323 0.8399 0.038 Uiso 1 1 calc GR

loop_
_atom_site_aniso_label
_atom_site_aniso_U_11
_atom_site_aniso_U_22
_atom_site_aniso_U_33
_atom_site_aniso_U_23
_atom_site_aniso_U_13
_atom_site_aniso_U_12
W1 0.0136(2) 0.0199(3) 0.0219(3) -0.0010(3) 0.00094(16) 0.0001(2)
S2 0.0220(12) 0.0168(15) 0.0197(14) -0.0021(14) -0.0015(11) 0.0014(12)
P1 0.0208(14) 0.0180(18) 0.0289(18) 0.0011(14) 0.0026(13) 0.0029(12)
S1 0.0157(12) 0.0209(16) 0.0207(15) 0.0008(13) 0.0042(12) 0.0009(11)
O1 0.027(4) 0.037(5) 0.031(5) -0.003(4) 0.000(4) 0.000(4)
C21 0.021(5) 0.028(7) 0.004(5) 0.004(5) -0.004(4) -0.001(5)
C53 0.032(6) 0.017(7) 0.026(7) 0.003(6) -0.008(5) -0.014(5)
C42 0.015(4) 0.010(5) 0.024(6) 0.005(4) 0.001(4) 0.005(4)
C48 0.021(5) 0.026(7) 0.018(6) 0.008(5) -0.008(5) -0.008(5)
C1 0.025(6) 0.009(6) 0.036(7) 0.009(5) 0.021(5) 0.003(4)
C5 0.034(6) 0.021(7) 0.039(8) -0.001(6) -0.015(6) 0.002(5)
C37 0.023(5) 0.007(5) 0.043(8) 0.013(5) 0.013(6) 0.003(5)
C35 0.023(6) 0.031(8) 0.024(7) -0.010(6) 0.004(5) 0.001(5)
C18 0.027(6) 0.025(7) 0.027(7) -0.002(6) -0.003(5) -0.008(5)
C54 0.016(5) 0.023(7) 0.012(6) 0.006(5) -0.009(4) -0.001(5)
C46 0.016(5) 0.034(7) 0.008(6) -0.002(5) 0.004(5) 0.003(5)
C44 0.017(5) 0.028(8) 0.027(7) 0.003(6) -0.002(5) -0.007(5)
C34 0.024(6) 0.013(6) 0.020(6) 0.002(5) -0.005(5) 0.000(5)
C40 0.023(4) 0.007(5) 0.022(5) 0.005(4) 0.004(4) 0.007(4)
C50 0.032(6) 0.016(7) 0.014(6) -0.002(5) -0.004(5) 0.001(5)
C32 0.027(6) 0.018(7) 0.011(6) -0.004(5) 0.011(5) -0.007(5)
C29 0.009(5) 0.043(8) 0.013(6) 0.005(6) 0.002(5) -0.003(5)
C39 0.031(5) 0.010(5) 0.021(5) 0.000(4) -0.001(5) 0.006(4)
C6 0.018(5) 0.039(8) 0.010(6) -0.001(5) 0.004(5) -0.001(5)
C31 0.015(5) 0.024(7) 0.006(5) 0.003(5) 0.003(4) 0.000(4)
C23 0.012(4) 0.036(6) 0.018(5) 0.006(5) 0.010(4) 0.002(4)
C17 0.022(3) 0.007(3) 0.031(4) 0.003(3) 0.003(3) -0.005(2)
C47 0.016(5) 0.014(6) 0.016(6) -0.003(5) 0.001(5) 0.002(4)
C25 0.021(5) 0.029(6) 0.020(6) 0.009(5) 0.010(5) 0.005(5)
C11 0.023(6) 0.023(7) 0.026(7) 0.012(6) -0.011(5) -0.003(5)
C16 0.027(6) 0.019(7) 0.011(6) -0.001(5) -0.006(5) 0.001(5)
C14 0.022(3) 0.007(3) 0.031(4) 0.003(3) 0.003(3) -0.005(2)
C15 0.022(3) 0.007(3) 0.031(4) 0.003(3) 0.003(3) -0.005(2)
C3 0.060(8) 0.022(8) 0.032(8) -0.008(6) -0.006(7) 0.004(6)
C19 0.018(5) 0.037(8) 0.014(6) 0.002(6) -0.004(5) -0.010(5)
C20 0.010(5) 0.035(8) 0.024(7) -0.006(6) 0.008(5) 0.002(5)
C9 0.014(5) 0.023(7) 0.026(7) -0.001(5) -0.002(5) -0.005(5)
C24 0.031(6) 0.032(8) 0.031(7) 0.006(6) 0.005(6) 0.003(5)
C43 0.027(6) 0.019(7) 0.025(7) 0.006(5) 0.004(5) -0.004(5)
C7 0.015(5) 0.022(7) 0.024(7) 0.006(5) 0.002(5) -0.001(5)
C28 0.022(6) 0.030(8) 0.014(6) -0.007(6) -0.002(5) -0.007(5)
C26 0.021(5) 0.025(8) 0.028(7) -0.001(6) 0.011(5) 0.002(5)
C12 0.028(6) 0.008(6) 0.033(7) 0.010(5) -0.006(6) 0.000(5)
C4 0.036(7) 0.037(8) 0.025(7) 0.003(6) -0.009(6) -0.016(6)
C2 0.027(6) 0.030(8) 0.016(6) -0.003(6) -0.002(5) 0.005(5)
C30 0.026(6) 0.031(8) 0.024(7) -0.016(6) -0.002(5) 0.007(5)
C36 0.020(5) 0.025(7) 0.022(6) 0.000(5) 0.010(5) 0.003(5)
C27 0.053(8) 0.019(8) 0.055(10) 0.010(7) 0.015(7) 0.003(6)
C13 0.029(6) 0.028(8) 0.049(9) 0.007(7) -0.003(6) -0.001(5)
C51 0.031(6) 0.027(8) 0.031(8) -0.013(6) -0.009(6) 0.005(5)
C41 0.028(6) 0.019(7) 0.032(7) -0.003(6) 0.004(5) 0.000(5)
C59 0.025(5) 0.027(6) 0.033(6) 0.005(5) 0.000(5) -0.007(4)
C45 0.009(5) 0.034(8) 0.020(6) 0.006(6) -0.003(5) -0.003(5)
C61 0.026(6) 0.060(11) 0.043(9) 0.025(8) 0.011(6) 0.007(6)
C63 0.034(5) 0.040(6) 0.028(6) -0.002(5) 0.000(5) -0.001(5)
C38 0.028(6) 0.026(8) 0.040(8) 0.001(6) 0.003(6) -0.006(5)
C52 0.059(8) 0.018(8) 0.048(9) -0.018(7) 0.006(7) -0.001(6)
C60 0.025(5) 0.042(7) 0.035(7) 0.008(6) -0.003(5) -0.011(5)
C62 0.047(6) 0.048(8) 0.028(6) -0.011(6) 0.009(5) 0.009(6)
C22 0.014(5) 0.032(6) 0.021(6) -0.006(5) 0.003(5) -0.003(4)
C10 0.030(6) 0.066(10) 0.020(7) -0.004(7) -0.002(6) 0.017(6)
C49 0.032(6) 0.022(7) 0.020(7) -0.003(5) 0.009(5) -0.002(5)
C58 0.004(4) 0.033(5) 0.034(5) 0.002(5) -0.003(4) 0.001(4)
C57 0.052(8) 0.022(8) 0.035(8) -0.010(6) 0.011(7) -0.001(6)
C56 0.025(6) 0.053(9) 0.034(8) 0.023(7) 0.008(6) 0.017(6)
C55 0.040(7) 0.015(7) 0.021(7) 0.007(5) 0.005(6) -0.009(5)

loop_
_atom_type_symbol
_atom_type_description
_atom_type_scat_dispersion_real
_atom_type_scat_dispersion_imag
_atom_type_scat_source
C C 0.0033 0.0016 'International Tables Vol C Tables 4.2.6.8 and 6.1.1.4'
H H 0.0000 0.0000 'International Tables Vol C Tables 4.2.6.8 and 6.1.1.4'
O O 0.0106 0.0060 'International Tables Vol C Tables 4.2.6.8 and 6.1.1.4'
P P 0.1023 0.0942 'International Tables Vol C Tables 4.2.6.8 and 6.1.1.4'
S S 0.1246 0.1234 'International Tables Vol C Tables 4.2.6.8 and 6.1.1.4'
W W -0.8490 6.8722 'International Tables Vol C Tables 4.2.6.8 and 6.1.1.4'

loop_
_geom_angle_atom_site_label_1
_geom_angle_atom_site_label_2
_geom_angle_atom_site_label_3
_geom_angle
S2 W1 P1 74.68(9)
S1 W1 S2 99.64(9)
S1 W1 P1 171.87(10)
O1 W1 S2 135.8(3)
O1 W1 P1 78.7(2)
O1 W1 S1 102.3(2)
O1 W1 C1 104.0(4)
C1 W1 S2 113.8(4)
C1 W1 P1 97.3(3)
C1 W1 S1 90.3(3)
C31 S2 W1 124.3(3)
C58 P1 W1 123.9(4)
C57 P1 W1 111.3(4)
C57 P1 C58 105.4(6)
C57 P1 C56 103.4(6)
C56 P1 W1 108.8(4)
C56 P1 C58 102.0(5)
C6 S1 W1 120.2(4)
C6 C21 C22 122.4(9)
C20 C21 C6 120.6(11)
C20 C21 C22 116.8(9)
C51 C53 C54 122.6(10)
C34 C42 C32 118.3(9)
C40 C42 C34 120.0(9)
C40 C42 C32 120.7(8)
C50 C48 C47 119.8(9)
C50 C48 C49 118.9(10)
C47 C48 C49 121.3(10)
C2 C1 W1 141.0(8)
C39 C37 C38 119.5(10)
C36 C37 C39 119.0(10)
C36 C37 C38 121.5(9)
C19 C18 C7 120.6(11)
C53 C54 C55 119.3(9)
C47 C54 C53 119.1(9)
C47 C54 C55 121.6(10)
C31 C46 C47 125.6(9)
C45 C46 C31 118.3(10)
C45 C46 C47 116.0(9)
C43 C44 C45 119.4(10)
C42 C34 C35 122.1(9)
C36 C34 C42 118.5(10)
C36 C34 C35 119.5(9)
C42 C40 C39 119.7(9)
C42 C40 C41 121.7(9)
C39 C40 C41 118.5(10)
C51 C50 C48 122.4(10)
C31 C32 C42 125.7(9)
C43 C32 C42 115.8(9)
C43 C32 C31 118.3(10)
C28 C29 C30 118.1(10)
C22 C29 C28 120.0(10)
C22 C29 C30 121.9(11)
C37 C39 C40 120.8(10)
C21 C6 S1 115.4(9)
C21 C6 C7 118.8(9)
C7 C6 S1 125.3(7)
C46 C31 S2 116.5(8)
C46 C31 C32 120.6(9)
C32 C31 S2 122.5(8)
C25 C23 C24 120.9(10)
C25 C23 C22 118.0(11)
C22 C23 C24 121.1(11)
C15 C17 C7 120.2(10)
C9 C17 C15 120.1(10)
C9 C17 C7 119.2(9)
C48 C47 C46 119.4(9)
C54 C47 C48 119.3(10)
C54 C47 C46 121.0(9)
C26 C25 C23 123.7(11)
C9 C11 C12 122.5(11)
C12 C14 C15 124.1(10)
C17 C15 C16 120.8(9)
C14 C15 C17 117.4(10)
C14 C15 C16 121.7(10)
C20 C19 C18 119.9(10)
C21 C20 C19 120.7(9)
C17 C9 C10 120.6(9)
C11 C9 C17 118.7(10)
C11 C9 C10 120.7(10)
C44 C43 C32 122.1(11)
C18 C7 C6 119.1(9)
C18 C7 C17 115.0(10)
C6 C7 C17 125.5(9)
C26 C28 C29 120.7(10)
C25 C26 C28 117.8(11)
C25 C26 C27 122.3(11)
C28 C26 C27 119.9(11)
C11 C12 C13 120.5(10)
C14 C12 C11 117.2(10)
C14 C12 C13 122.4(11)
C1 C2 C5 110.9(10)
C1 C2 C3 107.2(9)
C1 C2 C4 109.4(9)
C5 C2 C3 108.7(9)
C5 C2 C4 111.3(9)
C3 C2 C4 109.1(10)
C37 C36 C34 121.9(9)
C53 C51 C52 121.4(11)
C50 C51 C53 116.7(10)
C50 C51 C52 121.9(10)
C58 C59 C60 120.6(12)
C44 C45 C46 121.0(10)
C60 C61 C62 122.0(12)
C62 C63 C58 121.3(12)
C61 C60 C59 118.8(12)
C61 C62 C63 118.5(12)
C29 C22 C21 118.8(10)
C29 C22 C23 119.8(11)
C23 C22 C21 121.3(10)
C59 C58 P1 118.8(9)
C59 C58 C63 118.6(11)
C63 C58 P1 122.6(9)

loop_
_geom_bond_atom_site_label_1
_geom_bond_atom_site_label_2
_geom_bond_distance
W1 S2 2.450(3)
W1 P1 2.579(3)
W1 S1 2.389(2)
W1 O1 1.712(8)
W1 C1 1.893(11)
S2 C31 1.796(10)
P1 C58 1.824(11)
P1 C57 1.798(11)
P1 C56 1.809(11)
S1 C6 1.781(11)
C21 C6 1.404(13)
C21 C20 1.382(13)
C21 C22 1.508(15)
C53 C54 1.401(14)
C53 C51 1.397(15)
C42 C34 1.402(13)
C42 C40 1.379(14)
C42 C32 1.517(14)
C48 C50 1.380(14)
C48 C47 1.412(14)
C48 C49 1.529(13)
C1 C2 1.495(15)
C5 C2 1.530(15)
C37 C39 1.385(14)
C37 C36 1.362(15)
C37 C38 1.531(14)
C35 C34 1.507(14)
C18 C19 1.390(14)
C18 C7 1.403(13)
C54 C47 1.365(13)
C54 C55 1.503(14)
C46 C31 1.413(14)
C46 C47 1.495(14)
C46 C45 1.412(14)
C44 C43 1.385(14)
C44 C45 1.393(15)
C34 C36 1.390(14)
C40 C39 1.386(14)
C40 C41 1.528(13)
C50 C51 1.368(15)
C32 C31 1.419(14)
C32 C43 1.390(14)
C29 C28 1.416(15)
C29 C30 1.548(15)
C29 C22 1.378(15)
C6 C7 1.419(15)
C23 C25 1.389(15)
C23 C24 1.486(15)
C23 C22 1.404(15)
C17 C15 1.416(15)
C17 C9 1.411(15)
C17 C7 1.521(13)
C25 C26 1.372(15)
C11 C9 1.384(14)
C11 C12 1.391(15)
C16 C15 1.492(14)
C14 C15 1.387(13)
C14 C12 1.373(15)
C3 C2 1.544(15)
C19 C20 1.383(15)
C9 C10 1.515(15)
C28 C26 1.379(15)
C26 C27 1.501(15)
C12 C13 1.489(14)
C4 C2 1.557(14)
C51 C52 1.483(15)
C59 C60 1.394(15)
C59 C58 1.371(15)
C61 C60 1.367(17)
C61 C62 1.371(17)
C63 C62 1.372(16)
C63 C58 1.396(15)
